data_7711304
loop_
_publ_author_name
'Gao, Chang'
'Wang, Dexin'
'Liu, Yanshu'
'Zhang, Guanyun'
'Liu, Caiyun'
'Said, Amir'
'Niu, Huihui'
'Tung, Chen-Ho'
'Wang, Yifeng'

_publ_section_title
;
 New Picolinate-Functionalized Titanium-Oxide Clusters: Syntheses,
 Structure and Photocatalytic H2 Evolution
;
_journal_name_full 'Dalton Transactions'
_journal_paper_doi 10.1039/D2DT01882A
_journal_year 2022
_chemical_formula_moiety 'C108 H72 N18 O54 Ti12, 1.5(H4 O2), 2(C4 H11 N)'
_chemical_formula_sum 'C116 H100 N20 O57 Ti12'
_chemical_formula_weight 3260.95
_space_group_crystal_system monoclinic
_space_group_IT_number 15
_space_group_name_Hall '-C 2yc'
_space_group_name_H-M_alt 'C 1 2/c 1'
_atom_sites_solution_hydrogens mixed
_atom_sites_solution_primary dual
_audit_creation_date 2022-03-20
_audit_creation_method
;
Olex2 1.3
(compiled 2020.11.12 svn.r5f609507 for OlexSys, GUI svn.r6408)
;
_audit_update_record
;
2022-04-04 deposited with the CCDC.	2022-09-19 downloaded from the CCDC.
;
_cell_angle_alpha 90
_cell_angle_beta 114.021(3)
_cell_angle_gamma 90
_cell_formula_units_Z 4
_cell_length_a 32.8178(7)
_cell_length_b 15.2483(3)
_cell_length_c 32.1138(8)
_cell_measurement_reflns_used 11844
_cell_measurement_temperature 173
_cell_measurement_theta_max 75.9610
_cell_measurement_theta_min 2.9650
_cell_volume 14678.5(7)
_computing_cell_refinement 'CrysAlisPro 1.171.41.112a (Rigaku OD, 2021)'
_computing_data_collection 'CrysAlisPro 1.171.41.112a (Rigaku OD, 2021)'
_computing_data_reduction 'CrysAlisPro 1.171.41.112a (Rigaku OD, 2021)'
_computing_molecular_graphics 'Olex2 1.3 (Dolomanov et al., 2009)'
_computing_publication_material 'Olex2 1.3 (Dolomanov et al., 2009)'
_computing_structure_refinement 'SHELXL 2014/7 (Sheldrick, 2015)'
_computing_structure_solution 'SHELXT 2014/5 (Sheldrick, 2014)'
_diffrn_ambient_temperature 173
_diffrn_detector 'Hybrid Pixel Array Detector'
_diffrn_detector_area_resol_mean 10.0000
_diffrn_detector_type HyPix
_diffrn_measured_fraction_theta_full 0.985
_diffrn_measured_fraction_theta_max 0.942
_diffrn_measurement_details
;
List of Runs (angles in degrees, time in seconds):

  # Type    Start    End  Width  t~exp~   \w     \q     \k     \f   Frames
#--------------------------------------------------------------------------
  1  \w     30.00  88.00   1.00    0.29    --   48.45  67.00-157.00   58
  2  \w     88.00 161.00   1.00    1.13    --  106.49  67.00-157.00   73
  3  \w     93.00 173.00   1.00    1.13    --  106.49  57.00-120.00   80
  4  \w    102.00 177.00   1.00    1.13    --  106.49  19.00 150.00   75
  5  \w   -120.00 -30.00   1.00    0.29    --  -48.45 -67.00  69.00   90
  6  \w   -137.00-112.00   1.00    1.13    --  -86.25 -67.00  69.00   25
  7  \w    -61.00 -35.00   1.00    1.13    --  -86.25  67.00-157.00   26
  8  \w    -11.00  14.00   1.00    0.29    --  -48.45  67.00-157.00   25
  9  \w    -67.00 -31.00   1.00    0.29    --  -48.45  67.00-157.00   36
 10  \w    -42.00 -13.00   1.00    1.13    --  -86.25  38.00  30.00   29
 11  \w    -26.00  24.00   1.00    0.29    --  -48.45  19.00-150.00   50
 12  \w     39.00 105.00   1.00    1.13    --  106.49 -99.00 -60.00   66
 13  \w     35.00  64.00   1.00    1.13    --  106.49 -57.00 -60.00   29
 14  \w     40.00  81.00   1.00    1.13    --  106.49 -67.00  69.00   41
 15  \w     42.00 105.00   1.00    1.13    --  106.49 -77.00 120.00   63
 16  \w      3.00  55.00   1.00    0.29    --   48.45 -67.00  69.00   52
 17  \w     36.00  65.00   1.00    1.13    --  106.49 -57.00  30.00   29
 18  \w    140.00 178.00   1.00    1.13    --  106.49 125.00 120.00   38
 19  \w     96.00 130.00   1.00    1.13    --  106.49 125.00 120.00   34
;
_diffrn_measurement_device 'four-circle diffractometer'
_diffrn_measurement_device_type 'XtaLAB Synergy, Dualflex, HyPix'
_diffrn_measurement_method '\w scans'
_diffrn_orient_matrix_type 'CrysAlisPro convention (1999,Acta A55,543-557)'
_diffrn_orient_matrix_UB_11 0.0203682000
_diffrn_orient_matrix_UB_12 -0.0559114000
_diffrn_orient_matrix_UB_13 0.0436424000
_diffrn_orient_matrix_UB_21 -0.0259668000
_diffrn_orient_matrix_UB_22 0.0540406000
_diffrn_orient_matrix_UB_23 0.0216855000
_diffrn_orient_matrix_UB_31 -0.0393777000
_diffrn_orient_matrix_UB_32 -0.0644947000
_diffrn_orient_matrix_UB_33 -0.0196682000
_diffrn_radiation_monochromator mirror
_diffrn_radiation_probe x-ray
_diffrn_radiation_type 'Cu K\a'
_diffrn_radiation_wavelength 1.54184
_diffrn_reflns_av_R_equivalents 0.0792
_diffrn_reflns_av_unetI/netI 0.0861
_diffrn_reflns_Laue_measured_fraction_full 0.985
_diffrn_reflns_Laue_measured_fraction_max 0.942
_diffrn_reflns_limit_h_max 38
_diffrn_reflns_limit_h_min -41
_diffrn_reflns_limit_k_max 12
_diffrn_reflns_limit_k_min -19
_diffrn_reflns_limit_l_max 40
_diffrn_reflns_limit_l_min -38
_diffrn_reflns_number 44649
_diffrn_reflns_point_group_measured_fraction_full 0.985
_diffrn_reflns_point_group_measured_fraction_max 0.942
_diffrn_reflns_theta_full 67.684
_diffrn_reflns_theta_max 76.544
_diffrn_reflns_theta_min 3.013
_diffrn_source 'micro-focus sealed X-ray tube'
_diffrn_source_type 'PhotonJet (Cu) X-ray Source'
_exptl_absorpt_coefficient_mu 6.052
_exptl_absorpt_correction_T_max 1.00000
_exptl_absorpt_correction_T_min 0.75942
_exptl_absorpt_correction_type multi-scan
_exptl_absorpt_process_details
;
CrysAlisPro 1.171.41.112a (Rigaku Oxford Diffraction, 2021)
Empirical absorption correction using spherical harmonics,
implemented in SCALE3 ABSPACK scaling algorithm.
;
_exptl_crystal_colour 'clear colourless'
_exptl_crystal_colour_lustre clear
_exptl_crystal_colour_primary colourless
_exptl_crystal_density_diffrn 1.476
_exptl_crystal_description needle
_exptl_crystal_F_000 6624
_exptl_crystal_size_max 0.06
_exptl_crystal_size_mid 0.01
_exptl_crystal_size_min 0.01
_refine_diff_density_max 1.352
_refine_diff_density_min -1.224
_refine_diff_density_rms 0.131
_refine_ls_extinction_method none
_refine_ls_goodness_of_fit_ref 0.908
_refine_ls_hydrogen_treatment constr
_refine_ls_matrix_type full
_refine_ls_number_parameters 933
_refine_ls_number_reflns 14543
_refine_ls_number_restraints 137
_refine_ls_restrained_S_all 0.922
_refine_ls_R_factor_all 0.1449
_refine_ls_R_factor_gt 0.1097
_refine_ls_shift/su_max 0.001
_refine_ls_shift/su_mean 0.000
_refine_ls_structure_factor_coef Fsqd
_refine_ls_weighting_details 'w=1/[\s^2^(Fo^2^)+(0.1880P)^2^+245.4452P] where P=(Fo^2^+2Fc^2^)/3'
_refine_ls_weighting_scheme calc
_refine_ls_wR_factor_gt 0.2974
_refine_ls_wR_factor_ref 0.3261
_reflns_Friedel_coverage 0.000
_reflns_number_gt 10617
_reflns_number_total 14543
_reflns_threshold_expression 'I > 2\s(I)'
_cod_data_source_file d2dt01882a2.cif
_cod_data_source_block 2
_cod_original_cell_volume 14678.5(6)
_cod_database_code 7711304
_shelx_shelxl_version_number 2014/7
_chemical_oxdiff_usercomment 'Ti O C N'
_shelx_space_group_comment
;
The symmetry employed for this shelxl refinement is uniquely defined
by the following loop, which should always be used as a source of
symmetry information in preference to the above space-group names.
They are only intended as comments.
;
_shelx_estimated_absorpt_t_max 0.942
_shelx_estimated_absorpt_t_min 0.713
_reflns_odcompleteness_completeness 98.68
_reflns_odcompleteness_iscentric 1
_reflns_odcompleteness_theta 66.97
_olex2_refinement_description
;
1. Fixed Uiso
 At 1.2 times of:
  All C(H) groups, All C(H,H) groups, All N(H) groups
 At 1.5 times of:
  All C(H,H,H) groups, All O(H,H) groups
2. Restrained distances
 C40-C39
 1.42 with sigma of 0.02
 C58-C57
 1.45 with sigma of 0.02
 C57-N10
 1.45 with sigma of 0.02
 C58-N10
 2.35 with sigma of 0.02
 C39-C40
 1.42 with sigma of 0.02
 C41-C40
 1.42 with sigma of 0.02
 C41-N6
 1.42 with sigma of 0.02
 N6-C37
 1.42 with sigma of 0.02
 C37-C38
 1.42 with sigma of 0.02
 C39-C38
 1.42 with sigma of 0.02
 C42-C41
 1.42 with sigma of 0.02
 C39-C41
 2.35 with sigma of 0.02
 C39-C37
 2.35 with sigma of 0.02
 C37-C41
 2.35 with sigma of 0.02
 C40-C38
 2.35 with sigma of 0.02
 C38-N6
 2.35 with sigma of 0.02
 N6-C40
 2.35 with sigma of 0.02
 C37-C40
 2.8 with sigma of 0.02
 C39-N6
 2.8 with sigma of 0.02
 C38-C41
 2.8 with sigma of 0.02
 N10-C55
 1.45 with sigma of 0.02
 C56-N10
 2.35 with sigma of 0.02
 C56-C55
 1.45 with sigma of 0.02
3. Restrained planarity
 O26, O27, N9, C25, C26, C27, C28, C29, C30
 with sigma of 0.01
4. Uiso/Uaniso restraints and constraints
N10 \\sim C55 \\sim C56 \\sim C57 \\sim C58: within 2A with sigma of 0.01 and
sigma for terminal atoms of 0.02 within 2A
C37 \\sim C38 \\sim C39 \\sim C40 \\sim C41: within 2A with sigma of 0.01 and
sigma for terminal atoms of 0.02 within 2A
C25 \\sim C26 \\sim C27 \\sim C28 \\sim C29 \\sim C30: within 2A with sigma of
0.01 and sigma for terminal atoms of 0.02 within 2A
Uanis(N10) \\sim Ueq, Uanis(C57) \\sim Ueq, Uanis(C58) \\sim Ueq, Uanis(C55)
\\sim Ueq, Uanis(C56) \\sim Ueq: with sigma of 0.01 and sigma for terminal
atoms of 0.02
5. Others
 Fixed Sof: H4A(0.5) H4B(0.5)
6.a Free rotating group:
 O4(H4A,H4B), O28(H28A,H28B)
6.b Secondary CH2 refined with riding coordinates:
 C55(H55A,H55B), C57(H57A,H57B)
6.c Aromatic/amide H refined with riding coordinates:
 N10(H10A), C1(H1), C2(H2), C3(H3), C4(H4), C9(H9), C10(H10), C11(H11),
 C12(H12), C13(H13), C14(H14), C15(H15), C16(H16), C19(H19), C20(H20), C21(H21),
  C22(H22), C27(H27), C28(H28), C29(H29), C30(H30), C31(H31), C32(H32),
 C33(H33), C34(H34), C37(H37), C38(H38), C39(H39), C40(H40), C45(H45), C46(H46),
  C47(H47), C48(H48), C50(H50), C51(H51), C52(H52), C53(H53)
6.d Idealised Me refined as rotating group:
 C56(H56A,H56B,H56C), C58(H58A,H58B,H58C)
;
_smtbx_masks_special_details
;
A solvent mask was calculated and 488 electrons were 
found in a volume of 1996\%A^3^ in 1 void per unit cell. 
This is consistent with the presence of 
3[CH3CN] per Asymmetric Unit 
which account for 528 electrons 
per unit cell.
;
_smtbx_masks_void_probe_radius 1.2
_smtbx_masks_void_truncation_radius 1.2
_olex2_submission_special_instructions 'No special instructions were received'
_oxdiff_exptl_absorpt_empirical_details
;
Empirical correction (ABSPACK) includes:
- Absorption correction using spherical harmonics
- Frame scaling
;
_oxdiff_exptl_absorpt_empirical_full_max 1.290
_oxdiff_exptl_absorpt_empirical_full_min 0.392

loop_
_space_group_symop_operation_xyz
'x, y, z'
'-x, y, -z+1/2'
'x+1/2, y+1/2, z'
'-x+1/2, y+1/2, -z+1/2'
'-x, -y, -z'
'x, -y, z-1/2'
'-x+1/2, -y+1/2, -z'
'x+1/2, -y+1/2, z-1/2'

loop_
_atom_site_label
_atom_site_type_symbol
_atom_site_fract_x
_atom_site_fract_y
_atom_site_fract_z
_atom_site_U_iso_or_equiv
_atom_site_adp_type
_atom_site_occupancy
_atom_site_site_symmetry_order
_atom_site_calc_flag
_atom_site_refinement_flags_posn
_atom_site_refinement_flags_adp
_atom_site_refinement_flags_occupancy
_atom_site_disorder_assembly
_atom_site_disorder_group
Ti1 Ti 0.76013(4) 0.53667(8) 0.57334(5) 0.0395(3) Uani 1 1 d . . . . .
Ti2 Ti 0.65122(4) 0.59109(11) 0.49714(6) 0.0600(5) Uani 1 1 d . . . . .
Ti3 Ti 0.63332(4) 0.71531(8) 0.39505(5) 0.0395(3) Uani 1 1 d . . . . .
Ti4 Ti 0.64708(4) 0.91081(8) 0.45618(4) 0.0356(3) Uani 1 1 d . . . . .
Ti5 Ti 0.66204(5) 0.79167(12) 0.55384(6) 0.0614(5) Uani 1 1 d . . . . .
Ti6 Ti 0.77516(4) 0.73964(9) 0.63005(5) 0.0441(3) Uani 1 1 d . . . . .
O1 O 0.71094(16) 0.5701(4) 0.5218(2) 0.0567(15) Uani 1 1 d . . . . .
O2 O 0.64456(15) 0.6508(3) 0.44556(19) 0.0465(12) Uani 1 1 d . . . . .
O3 O 0.62590(15) 0.8231(3) 0.41583(18) 0.0416(11) Uani 1 1 d . . . . .
O4 O 0.7500 0.7500 0.5000 0.104(5) Uani 1 2 d GS . P . .
H4A H 0.7303 0.7547 0.4721 0.156 Uiso 0.5 1 d G U P . .
H4B H 0.7744 0.7352 0.4974 0.156 Uiso 0.5 1 d G U P . .
O5 O 0.76995(17) 0.6242(3) 0.61424(19) 0.0481(13) Uani 1 1 d . . . . .
O6 O 0.72029(18) 0.7746(4) 0.58970(19) 0.0522(14) Uani 1 1 d . . . . .
O7 O 0.67250(16) 0.8542(4) 0.5099(2) 0.0536(15) Uani 1 1 d . . . . .
O8 O 0.80995(17) 0.7814(3) 0.60245(19) 0.0474(12) Uani 1 1 d . . . . .
O9 O 0.80317(15) 0.5619(3) 0.55391(17) 0.0393(10) Uani 1 1 d . . . . .
O10 O 0.75943(19) 0.4052(3) 0.5528(2) 0.0588(15) Uani 1 1 d . . . . .
O11 O 0.7776(3) 0.2655(4) 0.5694(3) 0.091(3) Uani 1 1 d . . . . .
O12 O 0.63182(19) 0.4750(4) 0.4591(3) 0.088(3) Uani 1 1 d . . . . .
O13 O 0.5793(3) 0.3792(6) 0.4186(6) 0.169(7) Uani 1 1 d . . . . .
O14 O 0.6145(2) 0.6079(5) 0.3524(3) 0.098(3) Uani 1 1 d . . . . .
O15 O 0.5607(4) 0.5325(9) 0.2978(5) 0.213(9) Uani 1 1 d . . . . .
O16 O 0.64423(18) 0.5011(6) 0.5454(3) 0.098(3) Uani 1 1 d . . . . .
O17 O 0.71409(16) 0.4802(4) 0.5980(2) 0.0636(18) Uani 1 1 d . . . . .
O18 O 0.6364(2) 1.1731(4) 0.4880(3) 0.0749(19) Uani 1 1 d . . . . .
O19 O 0.65203(18) 1.0297(4) 0.49034(19) 0.0514(13) Uani 1 1 d . . . . .
O20 O 0.58423(16) 0.9115(3) 0.46213(19) 0.0472(12) Uani 1 1 d . . . . .
O21 O 0.5932(2) 0.8297(6) 0.5227(3) 0.108(4) Uani 1 1 d . . . . .
O22 O 0.6604(4) 0.9027(8) 0.5902(3) 0.135(5) Uani 1 1 d . . . . .
O23 O 0.6424(6) 0.9592(11) 0.6425(5) 0.192(7) Uani 1 1 d . . . . .
O24 O 0.7678(4) 0.9234(7) 0.7233(4) 0.125(4) Uani 1 1 d . . . . .
O25 O 0.7776(2) 0.8534(4) 0.6667(2) 0.0724(19) Uani 1 1 d . . . . .
O26 O 0.83371(18) 0.7113(3) 0.69026(18) 0.0528(13) Uani 1 1 d . . . . .
O27 O 0.89142(18) 0.7219(4) 0.67095(19) 0.0645(17) Uani 1 1 d . . . . .
O28 O 0.8153(3) 0.1789(5) 0.5181(4) 0.113(4) Uani 1 1 d G . . . .
H28A H 0.8325 0.1343 0.5303 0.169 Uiso 1 1 d G U . . .
H28B H 0.7911 0.1560 0.4978 0.169 Uiso 1 1 d G U . . .
O29 O 0.64579(16) 0.6820(4) 0.5304(2) 0.0617(17) Uani 1 1 d . . . . .
N1 N 0.80352(19) 0.4557(4) 0.6361(2) 0.0461(15) Uani 1 1 d . . . . .
N2 N 0.5758(2) 0.5765(5) 0.4727(3) 0.063(2) Uani 1 1 d . . . . .
N3 N 0.5583(2) 0.7004(5) 0.3703(2) 0.0555(18) Uani 1 1 d . . . . .
N4 N 0.60957(17) 1.0111(3) 0.40336(19) 0.0343(11) Uani 1 1 d . . . . .
N5 N 0.4966(3) 0.9427(7) 0.4455(3) 0.075(3) Uani 1 1 d . . . . .
N6 N 0.6386(3) 0.7459(8) 0.6054(3) 0.128(6) Uani 1 1 d D . . . .
N7 N 0.7479(2) 0.7044(6) 0.6819(2) 0.061(2) Uani 1 1 d . . . . .
N8 N 0.6223(3) 0.3498(7) 0.5797(4) 0.095(3) Uani 1 1 d . . . . .
N9 N 0.8841(4) 0.6264(4) 0.7689(3) 0.100(4) Uani 1 1 d . . . . .
N10 N 0.7214(6) 1.0168(17) 0.5864(8) 0.224(7) Uani 1 1 d D U . . .
H10A H 0.7043 0.9725 0.5866 0.268 Uiso 1 1 calc R U . . .
C1 C 0.8228(3) 0.4857(6) 0.6790(3) 0.056(2) Uani 1 1 d . . . . .
H1 H 0.8227 0.5470 0.6844 0.067 Uiso 1 1 calc R U . . .
C2 C 0.8430(4) 0.4294(7) 0.7156(4) 0.072(3) Uani 1 1 d . . . . .
H2 H 0.8554 0.4519 0.7458 0.086 Uiso 1 1 calc R U . . .
C3 C 0.8451(4) 0.3415(8) 0.7083(4) 0.089(4) Uani 1 1 d . . . . .
H3 H 0.8602 0.3027 0.7329 0.107 Uiso 1 1 calc R U . . .
C4 C 0.8243(3) 0.3102(5) 0.6635(4) 0.070(3) Uani 1 1 d . . . . .
H4 H 0.8240 0.2492 0.6571 0.084 Uiso 1 1 calc R U . . .
C5 C 0.8044(3) 0.3700(5) 0.6289(3) 0.057(2) Uani 1 1 d . . . . .
C6 C 0.7790(3) 0.3437(5) 0.5804(4) 0.065(3) Uani 1 1 d . . . . .
C7 C 0.6730(2) 0.4672(6) 0.5809(3) 0.058(2) Uani 1 1 d . . . . .
C8 C 0.6561(2) 0.4030(5) 0.6052(3) 0.0432(17) Uani 1 1 d . . . . .
C9 C 0.6746(3) 0.4000(9) 0.6502(3) 0.082(3) Uani 1 1 d . . . . .
H9 H 0.6973 0.4406 0.6671 0.099 Uiso 1 1 calc R U . . .
C10 C 0.6610(4) 0.3389(13) 0.6715(4) 0.131(7) Uani 1 1 d . . . . .
H10 H 0.6749 0.3348 0.7038 0.157 Uiso 1 1 calc R U . . .
C11 C 0.6280(4) 0.2835(10) 0.6481(6) 0.124(7) Uani 1 1 d . . . . .
H11 H 0.6185 0.2406 0.6637 0.149 Uiso 1 1 calc R U . . .
C12 C 0.6088(5) 0.2888(10) 0.6030(7) 0.125(6) Uani 1 1 d . . . . .
H12 H 0.5851 0.2497 0.5865 0.151 Uiso 1 1 calc R U . . .
C13 C 0.5490(3) 0.6298(8) 0.4819(3) 0.072(3) Uani 1 1 d . . . . .
H13 H 0.5611 0.6814 0.4991 0.087 Uiso 1 1 calc R U . . .
C14 C 0.5041(3) 0.6133(10) 0.4675(5) 0.097(4) Uani 1 1 d . . . . .
H14 H 0.4858 0.6523 0.4755 0.117 Uiso 1 1 calc R U . . .
C15 C 0.4864(4) 0.5435(12) 0.4428(7) 0.135(7) Uani 1 1 d . . . . .
H15 H 0.4552 0.5330 0.4315 0.162 Uiso 1 1 calc R U . . .
C16 C 0.5137(4) 0.4864(11) 0.4336(7) 0.126(6) Uani 1 1 d . . . . .
H16 H 0.5020 0.4341 0.4168 0.152 Uiso 1 1 calc R U . . .
C17 C 0.5583(3) 0.5055(7) 0.4488(5) 0.087(4) Uani 1 1 d . . . . .
C18 C 0.5919(3) 0.4481(7) 0.4413(6) 0.109(6) Uani 1 1 d . . . . .
C19 C 0.5324(3) 0.7508(8) 0.3827(4) 0.072(3) Uani 1 1 d . . . . .
H19 H 0.5451 0.7947 0.4053 0.086 Uiso 1 1 calc R U . . .
C20 C 0.4859(4) 0.7391(15) 0.3621(6) 0.141(7) Uani 1 1 d . . . . .
H20 H 0.4672 0.7729 0.3720 0.170 Uiso 1 1 calc R U . . .
C21 C 0.4678(5) 0.6801(16) 0.3284(6) 0.149(8) Uani 1 1 d . . . . .
H21 H 0.4363 0.6737 0.3135 0.179 Uiso 1 1 calc R U . . .
C22 C 0.4951(4) 0.6300(9) 0.3162(5) 0.100(4) Uani 1 1 d . . . . .
H22 H 0.4831 0.5878 0.2925 0.120 Uiso 1 1 calc R U . . .
C23 C 0.5404(3) 0.6408(7) 0.3383(4) 0.074(3) Uani 1 1 d . . . . .
C24 C 0.5735(4) 0.5878(8) 0.3281(6) 0.122(6) Uani 1 1 d . . . . .
C25 C 0.8733(3) 0.6994(3) 0.6965(2) 0.061(2) Uani 1 1 d . U . . .
C26 C 0.9017(3) 0.6523(4) 0.7400(3) 0.094(3) Uani 1 1 d . U . . .
C27 C 0.9447(4) 0.6380(6) 0.7480(3) 0.135(4) Uani 1 1 d . U . . .
H27 H 0.9556 0.6577 0.7264 0.162 Uiso 1 1 calc R U . . .
C28 C 0.9730(5) 0.5960(7) 0.7864(4) 0.168(5) Uani 1 1 d . U . . .
H28 H 1.0033 0.5861 0.7919 0.202 Uiso 1 1 calc R U . . .
C29 C 0.9558(6) 0.5686(7) 0.8167(4) 0.175(5) Uani 1 1 d . U . . .
H29 H 0.9745 0.5391 0.8438 0.210 Uiso 1 1 calc R U . . .
C30 C 0.9114(6) 0.5839(6) 0.8079(3) 0.171(6) Uani 1 1 d . U . . .
H30 H 0.8999 0.5647 0.8290 0.205 Uiso 1 1 calc R U . . .
C31 C 0.7359(3) 0.6269(8) 0.6895(3) 0.074(3) Uani 1 1 d . . . . .
H31 H 0.7351 0.5798 0.6699 0.088 Uiso 1 1 calc R U . . .
C32 C 0.7241(4) 0.6116(12) 0.7263(5) 0.108(5) Uani 1 1 d . . . . .
H32 H 0.7162 0.5545 0.7322 0.129 Uiso 1 1 calc R U . . .
C33 C 0.7243(5) 0.6816(16) 0.7538(5) 0.131(7) Uani 1 1 d . . . . .
H33 H 0.7160 0.6734 0.7786 0.157 Uiso 1 1 calc R U . . .
C34 C 0.7361(4) 0.7603(13) 0.7451(4) 0.111(5) Uani 1 1 d . . . . .
H34 H 0.7359 0.8086 0.7637 0.133 Uiso 1 1 calc R U . . .
C35 C 0.7487(3) 0.7728(9) 0.7095(3) 0.079(3) Uani 1 1 d . . . . .
C36 C 0.7657(4) 0.8559(9) 0.6998(4) 0.089(4) Uani 1 1 d . . . . .
C37 C 0.6250(6) 0.6573(10) 0.6091(5) 0.146(5) Uani 1 1 d D U . . .
H37 H 0.6271 0.6133 0.5890 0.175 Uiso 1 1 calc R U . . .
C38 C 0.6092(6) 0.6360(9) 0.6413(5) 0.150(5) Uani 1 1 d D U . . .
H38 H 0.6017 0.5773 0.6451 0.180 Uiso 1 1 calc R U . . .
C39 C 0.6046(7) 0.7046(11) 0.6686(6) 0.166(5) Uani 1 1 d D U . . .
H39 H 0.5895 0.6946 0.6879 0.199 Uiso 1 1 calc R U . . .
C40 C 0.6229(6) 0.7896(10) 0.6671(5) 0.151(5) Uani 1 1 d D U . . .
H40 H 0.6269 0.8318 0.6902 0.181 Uiso 1 1 calc R U . . .
C41 C 0.6341(6) 0.8079(9) 0.6319(5) 0.140(5) Uani 1 1 d D U . . .
C42 C 0.6477(5) 0.8932(10) 0.6242(7) 0.138(7) Uani 1 1 d D . . . .
C43 C 0.5709(3) 0.8753(6) 0.4891(3) 0.063(3) Uani 1 1 d . . . . .
C44 C 0.5219(3) 0.8862(6) 0.4795(3) 0.058(2) Uani 1 1 d . . . . .
C45 C 0.5056(3) 0.8416(7) 0.5056(3) 0.069(3) Uani 1 1 d . . . . .
H45 H 0.5242 0.8033 0.5290 0.083 Uiso 1 1 calc R U . . .
C46 C 0.4620(3) 0.8530(9) 0.4978(4) 0.090(4) Uani 1 1 d . . . . .
H46 H 0.4499 0.8210 0.5155 0.108 Uiso 1 1 calc R U . . .
C47 C 0.4348(3) 0.9103(9) 0.4645(4) 0.082(3) Uani 1 1 d . . . . .
H47 H 0.4047 0.9193 0.4600 0.098 Uiso 1 1 calc R U . . .
C48 C 0.4522(3) 0.9533(8) 0.4385(3) 0.070(3) Uani 1 1 d . . . . .
H48 H 0.4337 0.9914 0.4150 0.084 Uiso 1 1 calc R U . . .
C49 C 0.6109(2) 1.0931(4) 0.4187(3) 0.0454(17) Uani 1 1 d . . . . .
C50 C 0.5931(3) 1.1624(6) 0.3903(4) 0.069(3) Uani 1 1 d . . . . .
H50 H 0.5938 1.2196 0.4022 0.083 Uiso 1 1 calc R U . . .
C51 C 0.5737(4) 1.1479(6) 0.3435(4) 0.081(3) Uani 1 1 d . . . . .
H51 H 0.5625 1.1956 0.3230 0.097 Uiso 1 1 calc R U . . .
C52 C 0.5711(3) 1.0636(7) 0.3272(3) 0.067(3) Uani 1 1 d . . . . .
H52 H 0.5570 1.0520 0.2954 0.081 Uiso 1 1 calc R U . . .
C53 C 0.5895(2) 0.9959(6) 0.3583(3) 0.0487(18) Uani 1 1 d . . . . .
H53 H 0.5879 0.9375 0.3474 0.058 Uiso 1 1 calc R U . . .
C54 C 0.6348(3) 1.1012(5) 0.4695(3) 0.0522(19) Uani 1 1 d . . . . .
C55 C 0.7127(12) 1.1070(16) 0.6042(11) 0.236(8) Uani 1 1 d D U . . .
H55A H 0.7411 1.1380 0.6215 0.283 Uiso 1 1 calc R U . . .
H55B H 0.6936 1.1447 0.5785 0.283 Uiso 1 1 calc R U . . .
C56 C 0.6904(12) 1.085(2) 0.6332(11) 0.283(12) Uani 1 1 d D U . . .
H56A H 0.6641 1.1229 0.6256 0.425 Uiso 1 1 calc R U . . .
H56B H 0.7108 1.0950 0.6651 0.425 Uiso 1 1 calc R U . . .
H56C H 0.6812 1.0238 0.6288 0.425 Uiso 1 1 calc R U . . .
C57 C 0.7576(8) 0.999(2) 0.5684(8) 0.206(7) Uani 1 1 d D U . . .
H57A H 0.7587 0.9353 0.5627 0.248 Uiso 1 1 calc R U . . .
H57B H 0.7500 1.0302 0.5392 0.248 Uiso 1 1 calc R U . . .
C58 C 0.7996(6) 1.0273(15) 0.6004(8) 0.177(7) Uani 1 1 d D U . . .
H58A H 0.8202 1.0332 0.5854 0.265 Uiso 1 1 calc R U . . .
H58B H 0.8115 0.9843 0.6251 0.265 Uiso 1 1 calc R U . . .
H58C H 0.7964 1.0842 0.6130 0.265 Uiso 1 1 calc R U . . .

loop_
_atom_site_aniso_label
_atom_site_aniso_U_11
_atom_site_aniso_U_22
_atom_site_aniso_U_33
_atom_site_aniso_U_23
_atom_site_aniso_U_13
_atom_site_aniso_U_12
Ti1 0.0263(5) 0.0363(6) 0.0608(8) 0.0238(6) 0.0229(5) 0.0053(5)
Ti2 0.0256(6) 0.0629(9) 0.0898(11) 0.0524(9) 0.0218(7) 0.0053(6)
Ti3 0.0327(6) 0.0315(6) 0.0537(7) 0.0129(5) 0.0169(5) 0.0053(5)
Ti4 0.0289(6) 0.0351(6) 0.0505(7) 0.0148(5) 0.0240(5) 0.0105(5)
Ti5 0.0456(8) 0.0840(11) 0.0766(10) 0.0497(9) 0.0473(8) 0.0391(8)
Ti6 0.0462(7) 0.0454(7) 0.0528(7) 0.0180(6) 0.0326(6) 0.0227(6)
O1 0.031(2) 0.059(3) 0.083(4) 0.041(3) 0.027(3) 0.005(2)
O2 0.033(2) 0.037(3) 0.070(3) 0.025(2) 0.021(2) 0.004(2)
O3 0.034(2) 0.029(2) 0.069(3) 0.014(2) 0.028(2) 0.0062(19)
O4 0.059(6) 0.175(13) 0.089(8) 0.068(9) 0.041(6) 0.041(8)
O5 0.044(3) 0.047(3) 0.067(3) 0.024(2) 0.036(3) 0.015(2)
O6 0.050(3) 0.062(3) 0.057(3) 0.023(3) 0.034(3) 0.026(3)
O7 0.033(2) 0.065(3) 0.073(4) 0.037(3) 0.033(2) 0.026(2)
O8 0.044(3) 0.046(3) 0.060(3) 0.020(2) 0.029(2) 0.018(2)
O9 0.033(2) 0.037(2) 0.053(3) 0.012(2) 0.023(2) 0.0059(19)
O10 0.048(3) 0.039(3) 0.074(4) 0.019(3) 0.010(3) -0.002(2)
O11 0.076(5) 0.041(3) 0.121(6) 0.014(4) 0.007(4) -0.006(3)
O12 0.037(3) 0.049(3) 0.166(7) 0.046(4) 0.029(4) 0.000(3)
O13 0.059(5) 0.062(5) 0.35(2) -0.010(8) 0.051(8) -0.002(4)
O14 0.065(4) 0.066(4) 0.111(6) -0.030(4) -0.018(4) 0.029(4)
O15 0.120(9) 0.164(11) 0.214(14) -0.123(11) -0.076(9) 0.054(8)
O16 0.028(3) 0.131(6) 0.128(6) 0.103(5) 0.025(3) 0.007(3)
O17 0.030(2) 0.074(4) 0.084(4) 0.049(3) 0.021(3) -0.001(2)
O18 0.074(4) 0.043(3) 0.113(6) -0.018(3) 0.042(4) -0.007(3)
O19 0.046(3) 0.051(3) 0.057(3) -0.001(2) 0.020(2) 0.012(2)
O20 0.036(2) 0.053(3) 0.065(3) 0.020(2) 0.033(2) 0.014(2)
O21 0.049(3) 0.162(8) 0.139(7) 0.116(6) 0.066(4) 0.062(4)
O22 0.136(8) 0.193(11) 0.110(7) 0.069(7) 0.085(6) 0.127(8)
O23 0.223(16) 0.220(15) 0.174(12) 0.046(11) 0.124(12) 0.133(13)
O24 0.142(9) 0.132(8) 0.115(7) -0.022(6) 0.066(7) 0.054(7)
O25 0.090(5) 0.064(4) 0.074(4) 0.015(3) 0.045(4) 0.040(4)
O26 0.053(3) 0.062(3) 0.053(3) 0.015(3) 0.031(3) 0.024(3)
O27 0.045(3) 0.100(5) 0.053(3) 0.031(3) 0.025(3) 0.033(3)
O28 0.062(5) 0.058(4) 0.160(9) 0.011(5) -0.013(5) 0.002(4)
O29 0.031(2) 0.085(4) 0.072(4) 0.042(3) 0.023(3) 0.002(3)
N1 0.030(3) 0.049(4) 0.063(4) 0.026(3) 0.022(3) 0.006(3)
N2 0.029(3) 0.079(5) 0.082(5) 0.048(4) 0.022(3) 0.008(3)
N3 0.044(3) 0.052(4) 0.063(4) 0.031(3) 0.014(3) -0.003(3)
N4 0.027(2) 0.028(3) 0.051(3) 0.009(2) 0.019(2) 0.002(2)
N5 0.052(4) 0.118(7) 0.063(5) 0.016(5) 0.030(4) 0.040(5)
N6 0.105(7) 0.231(14) 0.090(7) 0.110(8) 0.084(6) 0.115(9)
N7 0.043(3) 0.096(6) 0.056(4) 0.035(4) 0.033(3) 0.041(4)
N8 0.070(6) 0.097(7) 0.099(7) 0.018(6) 0.017(5) -0.025(5)
N9 0.173(11) 0.073(6) 0.046(4) 0.008(4) 0.035(6) 0.036(6)
N10 0.224(9) 0.230(9) 0.220(9) 0.002(7) 0.093(6) -0.008(7)
C1 0.051(4) 0.053(5) 0.067(5) 0.024(4) 0.026(4) 0.016(4)
C2 0.076(6) 0.070(6) 0.068(6) 0.032(5) 0.027(5) 0.021(5)
C3 0.077(7) 0.084(8) 0.090(8) 0.049(7) 0.015(6) 0.015(6)
C4 0.062(5) 0.026(4) 0.113(8) 0.029(4) 0.026(5) 0.011(4)
C5 0.037(4) 0.042(4) 0.087(6) 0.030(4) 0.021(4) 0.004(3)
C6 0.044(4) 0.032(4) 0.100(7) 0.024(4) 0.010(4) -0.004(3)
C7 0.036(4) 0.057(5) 0.086(6) 0.043(5) 0.030(4) 0.002(3)
C8 0.029(3) 0.038(4) 0.065(5) 0.020(3) 0.021(3) -0.001(3)
C9 0.065(6) 0.123(9) 0.049(5) 0.015(5) 0.014(4) -0.041(6)
C10 0.079(8) 0.24(2) 0.062(7) 0.065(10) 0.018(6) -0.033(11)
C11 0.058(7) 0.141(12) 0.179(15) 0.121(12) 0.053(8) 0.019(7)
C12 0.084(9) 0.096(10) 0.180(17) 0.023(10) 0.036(10) -0.052(8)
C13 0.035(4) 0.112(8) 0.071(6) 0.035(6) 0.023(4) 0.004(5)
C14 0.031(5) 0.131(12) 0.125(10) 0.021(9) 0.027(6) 0.012(6)
C15 0.032(5) 0.143(14) 0.205(18) -0.007(13) 0.024(8) -0.002(7)
C16 0.043(6) 0.118(11) 0.203(18) 0.005(11) 0.035(8) -0.008(7)
C17 0.033(4) 0.071(7) 0.133(10) 0.034(7) 0.009(5) -0.008(4)
C18 0.043(5) 0.042(5) 0.218(16) 0.031(7) 0.027(7) 0.003(4)
C19 0.035(4) 0.110(8) 0.076(6) 0.011(6) 0.028(4) -0.011(5)
C20 0.038(6) 0.25(2) 0.139(13) -0.028(14) 0.039(7) -0.014(9)
C21 0.049(7) 0.25(2) 0.133(13) -0.049(15) 0.021(8) -0.051(11)
C22 0.063(7) 0.095(9) 0.117(10) 0.007(8) 0.012(7) -0.015(6)
C23 0.052(5) 0.058(5) 0.082(7) 0.016(5) -0.003(5) -0.001(4)
C24 0.079(8) 0.066(7) 0.147(13) -0.036(8) -0.031(8) 0.019(6)
C25 0.071(5) 0.078(5) 0.046(4) 0.024(4) 0.034(4) 0.052(4)
C26 0.118(6) 0.129(7) 0.044(4) 0.027(4) 0.041(4) 0.094(5)
C27 0.157(7) 0.204(8) 0.052(4) 0.041(5) 0.050(5) 0.142(7)
C28 0.213(9) 0.223(9) 0.062(5) 0.037(6) 0.049(6) 0.176(8)
C29 0.254(11) 0.208(10) 0.048(5) 0.039(6) 0.048(6) 0.173(9)
C30 0.269(13) 0.182(11) 0.040(5) 0.030(6) 0.042(7) 0.164(10)
C31 0.053(5) 0.113(9) 0.070(6) 0.040(6) 0.041(5) 0.019(5)
C32 0.079(8) 0.170(15) 0.090(9) 0.043(9) 0.051(7) -0.010(8)
C33 0.112(11) 0.24(2) 0.071(8) -0.002(11) 0.067(8) -0.023(13)
C34 0.076(8) 0.206(18) 0.064(7) 0.000(9) 0.043(6) 0.002(9)
C35 0.054(5) 0.131(10) 0.064(6) 0.002(6) 0.035(5) 0.027(6)
C36 0.084(7) 0.107(9) 0.096(8) 0.017(7) 0.056(7) 0.047(7)
C37 0.155(10) 0.223(13) 0.094(8) 0.040(9) 0.086(8) 0.008(10)
C38 0.163(9) 0.228(12) 0.102(7) 0.036(8) 0.098(7) 0.010(9)
C39 0.180(9) 0.245(12) 0.114(7) 0.033(8) 0.103(7) 0.021(9)
C40 0.165(9) 0.236(12) 0.103(7) 0.038(8) 0.109(7) 0.048(9)
C41 0.144(10) 0.217(13) 0.103(8) 0.048(9) 0.097(8) 0.069(10)
C42 0.136(13) 0.148(14) 0.181(16) 0.014(12) 0.118(13) 0.089(11)
C43 0.042(4) 0.078(6) 0.088(6) 0.043(5) 0.045(4) 0.031(4)
C44 0.040(4) 0.081(6) 0.063(5) 0.023(4) 0.033(4) 0.029(4)
C45 0.039(4) 0.103(7) 0.082(6) 0.039(6) 0.042(4) 0.025(5)
C46 0.054(5) 0.137(11) 0.101(8) 0.026(8) 0.054(6) 0.029(6)
C47 0.033(4) 0.137(10) 0.081(7) -0.022(7) 0.030(4) 0.010(5)
C48 0.042(4) 0.111(8) 0.053(5) -0.003(5) 0.016(4) 0.033(5)
C49 0.036(3) 0.029(3) 0.071(5) 0.006(3) 0.022(3) 0.000(3)
C50 0.059(5) 0.034(4) 0.104(8) 0.014(4) 0.024(5) 0.009(4)
C51 0.069(6) 0.050(5) 0.106(9) 0.043(6) 0.018(6) 0.010(5)
C52 0.053(5) 0.067(6) 0.066(6) 0.030(5) 0.008(4) 0.005(4)
C53 0.035(4) 0.055(5) 0.055(4) 0.014(4) 0.018(3) 0.003(3)
C54 0.044(4) 0.041(4) 0.079(6) -0.011(4) 0.034(4) -0.003(3)
C55 0.232(10) 0.246(10) 0.230(10) -0.003(7) 0.095(7) -0.004(7)
C56 0.246(16) 0.277(16) 0.284(16) -0.020(14) 0.065(13) 0.012(14)
C57 0.203(9) 0.213(9) 0.211(9) 0.000(7) 0.091(7) 0.006(7)
C58 0.148(11) 0.174(12) 0.240(14) 0.072(11) 0.111(10) 0.012(10)

loop_
_atom_type_symbol
_atom_type_description
_atom_type_scat_dispersion_real
_atom_type_scat_dispersion_imag
_atom_type_scat_source
C C 0.0181 0.0091 'International Tables Vol C Tables 4.2.6.8 and 6.1.1.4'
H H 0.0000 0.0000 'International Tables Vol C Tables 4.2.6.8 and 6.1.1.4'
N N 0.0311 0.0180 'International Tables Vol C Tables 4.2.6.8 and 6.1.1.4'
O O 0.0492 0.0322 'International Tables Vol C Tables 4.2.6.8 and 6.1.1.4'
Ti Ti 0.2191 1.8069 'International Tables Vol C Tables 4.2.6.8 and 6.1.1.4'

loop_
_geom_angle_atom_site_label_1
_geom_angle_atom_site_label_2
_geom_angle_atom_site_label_3
_geom_angle
_geom_angle_site_symmetry_1
_geom_angle_site_symmetry_3
_geom_angle_publ_flag
O1 Ti1 O10 95.0(3) . . ?
O1 Ti1 O17 87.3(2) . . ?
O1 Ti1 N1 159.3(2) . . ?
O5 Ti1 O1 106.2(3) . . ?
O5 Ti1 O10 154.9(2) . . ?
O5 Ti1 O17 88.4(3) . . ?
O5 Ti1 N1 84.0(2) . . ?
O9 Ti1 O1 98.8(2) . . ?
O9 Ti1 O5 99.3(2) . . ?
O9 Ti1 O10 90.3(2) . . ?
O9 Ti1 O17 168.4(2) . . ?
O9 Ti1 N1 97.2(2) . . ?
O10 Ti1 O17 79.3(3) . . ?
O10 Ti1 N1 71.8(2) . . ?
O17 Ti1 N1 74.9(2) . . ?
O1 Ti2 O2 101.1(2) . . ?
O1 Ti2 O12 97.0(3) . . ?
O1 Ti2 O16 89.2(2) . . ?
O1 Ti2 N2 163.4(3) . . ?
O2 Ti2 O12 89.8(3) . . ?
O2 Ti2 O16 164.7(3) . . ?
O2 Ti2 N2 91.4(2) . . ?
O12 Ti2 O16 77.6(4) . . ?
O12 Ti2 N2 71.8(3) . . ?
O16 Ti2 N2 76.5(2) . . ?
O29 Ti2 O1 103.1(3) . . ?
O29 Ti2 O2 98.6(2) . . ?
O29 Ti2 O12 156.1(3) . . ?
O29 Ti2 O16 89.9(3) . . ?
O29 Ti2 N2 85.6(3) . . ?
O2 Ti3 O3 99.8(2) . . ?
O2 Ti3 O8 98.3(2) . 7_666 ?
O2 Ti3 O14 93.4(3) . . ?
O2 Ti3 O27 169.2(2) . 7_666 ?
O2 Ti3 N3 93.2(2) . . ?
O3 Ti3 O8 104.1(2) . 7_666 ?
O3 Ti3 O14 155.3(2) . . ?
O3 Ti3 O27 84.6(2) . 7_666 ?
O3 Ti3 N3 86.0(3) . . ?
O8 Ti3 O14 94.4(3) 7_666 . ?
O8 Ti3 O27 90.0(2) 7_666 7_666 ?
O8 Ti3 N3 163.1(3) 7_666 . ?
O14 Ti3 O27 79.0(3) . 7_666 ?
O14 Ti3 N3 72.4(3) . . ?
O27 Ti3 N3 77.3(2) 7_666 . ?
O3 Ti4 O7 103.1(3) . . ?
O3 Ti4 O9 98.8(2) . 7_666 ?
O3 Ti4 O19 161.8(2) . . ?
O3 Ti4 O20 87.9(2) . . ?
O3 Ti4 N4 91.7(2) . . ?
O7 Ti4 O9 100.3(2) . 7_666 ?
O7 Ti4 O19 90.3(3) . . ?
O7 Ti4 O20 90.2(2) . . ?
O7 Ti4 N4 161.5(2) . . ?
O9 Ti4 O19 90.6(2) 7_666 . ?
O9 Ti4 O20 165.8(2) 7_666 . ?
O9 Ti4 N4 88.03(19) 7_666 . ?
O19 Ti4 O20 79.7(2) . . ?
O19 Ti4 N4 73.0(2) . . ?
O20 Ti4 N4 79.21(19) . . ?
O6 Ti5 O7 94.8(2) . . ?
O6 Ti5 O21 167.9(4) . . ?
O6 Ti5 O22 91.3(3) . . ?
O6 Ti5 O29 100.8(3) . . ?
O6 Ti5 N6 94.5(3) . . ?
O7 Ti5 O21 89.6(2) . . ?
O7 Ti5 O22 93.7(3) . . ?
O7 Ti5 N6 165.3(3) . . ?
O21 Ti5 N6 79.2(3) . . ?
O22 Ti5 O21 77.1(4) . . ?
O22 Ti5 N6 74.7(4) . . ?
O29 Ti5 O7 105.8(3) . . ?
O29 Ti5 O21 88.9(3) . . ?
O29 Ti5 O22 155.9(4) . . ?
O29 Ti5 N6 83.5(4) . . ?
O5 Ti6 O8 102.0(2) . . ?
O5 Ti6 O25 160.4(3) . . ?
O5 Ti6 O26 90.3(2) . . ?
O5 Ti6 N7 87.4(3) . . ?
O6 Ti6 O5 97.5(3) . . ?
O6 Ti6 O8 100.7(2) . . ?
O6 Ti6 O25 87.6(3) . . ?
O6 Ti6 O26 165.1(2) . . ?
O6 Ti6 N7 91.2(2) . . ?
O8 Ti6 O25 95.5(3) . . ?
O8 Ti6 O26 90.0(2) . . ?
O8 Ti6 N7 163.6(3) . . ?
O25 Ti6 O26 81.0(2) . . ?
O25 Ti6 N7 73.5(3) . . ?
O26 Ti6 N7 76.4(2) . . ?
Ti2 O1 Ti1 146.1(3) . . ?
Ti3 O2 Ti2 174.3(3) . . ?
Ti4 O3 Ti3 149.8(3) . . ?
H4A O4 H4B 104.6 . . ?
Ti1 O5 Ti6 152.3(3) . . ?
Ti5 O6 Ti6 169.0(3) . . ?
Ti4 O7 Ti5 145.2(3) . . ?
Ti6 O8 Ti3 144.7(3) . 7_666 ?
Ti1 O9 Ti4 170.8(3) . 7_666 ?
C6 O10 Ti1 123.2(6) . . ?
C18 O12 Ti2 123.3(8) . . ?
C24 O14 Ti3 123.4(8) . . ?
C7 O16 Ti2 130.8(5) . . ?
C7 O17 Ti1 134.1(5) . . ?
C54 O19 Ti4 122.6(5) . . ?
C43 O20 Ti4 132.9(5) . . ?
C43 O21 Ti5 133.8(5) . . ?
C42 O22 Ti5 117.8(11) . . ?
C36 O25 Ti6 122.9(8) . . ?
C25 O26 Ti6 132.0(5) . . ?
C25 O27 Ti3 132.9(5) . 7_666 ?
H28A O28 H28B 104.7 . . ?
Ti2 O29 Ti5 150.2(3) . . ?
C1 N1 Ti1 125.7(5) . . ?
C5 N1 Ti1 115.1(6) . . ?
C5 N1 C1 118.7(7) . . ?
C13 N2 Ti2 126.4(7) . . ?
C17 N2 Ti2 115.8(7) . . ?
C17 N2 C13 117.7(8) . . ?
C19 N3 Ti3 125.1(7) . . ?
C23 N3 Ti3 114.7(7) . . ?
C23 N3 C19 119.9(8) . . ?
C49 N4 Ti4 115.6(5) . . ?
C49 N4 C53 119.1(6) . . ?
C53 N4 Ti4 125.0(5) . . ?
C44 N5 C48 117.1(8) . . ?
C37 N6 Ti5 124.9(7) . . ?
C41 N6 Ti5 115.0(8) . . ?
C41 N6 C37 120.0(7) . . ?
C31 N7 Ti6 126.6(7) . . ?
C31 N7 C35 120.2(8) . . ?
C35 N7 Ti6 112.9(7) . . ?
C8 N8 C12 116.3(11) . . ?
C26 N9 C30 117.7(13) . . ?
C55 N10 H10A 117.4 . . ?
C57 N10 H10A 117.4 . . ?
C57 N10 C55 125(2) . . ?
N1 C1 H1 119.3 . . ?
N1 C1 C2 121.5(9) . . ?
C2 C1 H1 119.3 . . ?
C1 C2 H2 120.0 . . ?
C3 C2 C1 120.0(11) . . ?
C3 C2 H2 120.0 . . ?
C2 C3 H3 120.9 . . ?
C2 C3 C4 118.3(9) . . ?
C4 C3 H3 120.9 . . ?
C3 C4 H4 120.9 . . ?
C5 C4 C3 118.3(9) . . ?
C5 C4 H4 120.9 . . ?
N1 C5 C4 123.1(9) . . ?
N1 C5 C6 113.8(7) . . ?
C4 C5 C6 122.9(8) . . ?
O10 C6 C5 116.0(8) . . ?
O11 C6 O10 124.3(10) . . ?
O11 C6 C5 119.7(8) . . ?
O16 C7 C8 116.2(6) . . ?
O17 C7 O16 127.8(6) . . ?
O17 C7 C8 116.0(7) . . ?
N8 C8 C7 117.7(8) . . ?
C9 C8 N8 122.8(8) . . ?
C9 C8 C7 119.5(8) . . ?
C8 C9 H9 120.5 . . ?
C8 C9 C10 118.9(11) . . ?
C10 C9 H9 120.5 . . ?
C9 C10 H10 119.5 . . ?
C11 C10 C9 121.0(11) . . ?
C11 C10 H10 119.5 . . ?
C10 C11 H11 120.3 . . ?
C12 C11 C10 119.5(10) . . ?
C12 C11 H11 120.3 . . ?
N8 C12 H12 119.3 . . ?
C11 C12 N8 121.4(12) . . ?
C11 C12 H12 119.3 . . ?
N2 C13 H13 118.9 . . ?
N2 C13 C14 122.3(12) . . ?
C14 C13 H13 118.9 . . ?
C13 C14 H14 120.0 . . ?
C15 C14 C13 120.0(13) . . ?
C15 C14 H14 120.0 . . ?
C14 C15 H15 120.6 . . ?
C14 C15 C16 118.8(12) . . ?
C16 C15 H15 120.6 . . ?
C15 C16 H16 120.5 . . ?
C15 C16 C17 119.1(15) . . ?
C17 C16 H16 120.5 . . ?
N2 C17 C16 122.2(13) . . ?
N2 C17 C18 113.5(8) . . ?
C16 C17 C18 124.3(13) . . ?
O12 C18 C17 115.6(12) . . ?
O13 C18 O12 124.7(12) . . ?
O13 C18 C17 119.8(9) . . ?
N3 C19 H19 120.3 . . ?
N3 C19 C20 119.5(12) . . ?
C20 C19 H19 120.3 . . ?
C19 C20 H20 119.9 . . ?
C21 C20 C19 120.2(15) . . ?
C21 C20 H20 119.9 . . ?
C20 C21 H21 120.6 . . ?
C20 C21 C22 118.9(12) . . ?
C22 C21 H21 120.6 . . ?
C21 C22 H22 120.4 . . ?
C21 C22 C23 119.2(14) . . ?
C23 C22 H22 120.4 . . ?
N3 C23 C22 122.2(12) . . ?
N3 C23 C24 114.2(9) . . ?
C22 C23 C24 123.5(12) . . ?
O14 C24 C23 114.2(11) . . ?
O15 C24 O14 125.7(15) . . ?
O15 C24 C23 120.0(12) . . ?
O26 C25 O27 127.0(7) . . ?
O26 C25 C26 115.6(7) . . ?
O27 C25 C26 117.5(7) . . ?
N9 C26 C25 120.2(9) . . ?
N9 C26 C27 122.5(9) . . ?
C27 C26 C25 117.3(9) . . ?
C26 C27 H27 119.2 . . ?
C26 C27 C28 121.5(12) . . ?
C28 C27 H27 119.2 . . ?
C27 C28 H28 121.3 . . ?
C27 C28 C29 117.3(14) . . ?
C29 C28 H28 121.3 . . ?
C28 C29 H29 119.8 . . ?
C28 C29 C30 120.3(12) . . ?
C30 C29 H29 119.8 . . ?
N9 C30 C29 120.6(14) . . ?
N9 C30 H30 119.7 . . ?
C29 C30 H30 119.7 . . ?
N7 C31 H31 119.5 . . ?
N7 C31 C32 121.1(13) . . ?
C32 C31 H31 119.5 . . ?
C31 C32 H32 120.7 . . ?
C33 C32 C31 118.6(14) . . ?
C33 C32 H32 120.7 . . ?
C32 C33 H33 120.4 . . ?
C34 C33 C32 119.3(11) . . ?
C34 C33 H33 120.4 . . ?
C33 C34 H34 119.6 . . ?
C33 C34 C35 120.9(16) . . ?
C35 C34 H34 119.6 . . ?
N7 C35 C34 120.0(14) . . ?
N7 C35 C36 115.6(9) . . ?
C34 C35 C36 124.4(13) . . ?
O24 C36 O25 124.3(14) . . ?
O24 C36 C35 120.6(11) . . ?
O25 C36 C35 115.1(11) . . ?
N6 C37 H37 119.8 . . ?
C38 C37 N6 120.5(9) . . ?
C38 C37 H37 119.8 . . ?
C37 C38 H38 121.2 . . ?
C37 C38 C39 117.6(9) . . ?
C39 C38 H38 121.2 . . ?
C38 C39 H39 120.2 . . ?
C38 C39 C40 119.7(9) . . ?
C40 C39 H39 120.2 . . ?
C39 C40 H40 120.8 . . ?
C41 C40 C39 118.3(9) . . ?
C41 C40 H40 120.8 . . ?
N6 C41 C40 122.0(10) . . ?
N6 C41 C42 114.5(10) . . ?
C40 C41 C42 123.0(12) . . ?
O22 C42 C41 117.9(13) . . ?
O23 C42 O22 117.7(16) . . ?
O23 C42 C41 123.6(14) . . ?
O20 C43 C44 116.9(7) . . ?
O21 C43 O20 127.2(7) . . ?
O21 C43 C44 116.0(7) . . ?
N5 C44 C43 118.4(7) . . ?
C45 C44 N5 123.3(7) . . ?
C45 C44 C43 118.3(7) . . ?
C44 C45 H45 120.8 . . ?
C44 C45 C46 118.3(9) . . ?
C46 C45 H45 120.8 . . ?
C45 C46 H46 119.3 . . ?
C45 C46 C47 121.4(10) . . ?
C47 C46 H46 119.3 . . ?
C46 C47 H47 120.7 . . ?
C48 C47 C46 118.6(8) . . ?
C48 C47 H47 120.7 . . ?
N5 C48 H48 119.4 . . ?
C47 C48 N5 121.3(9) . . ?
C47 C48 H48 119.4 . . ?
N4 C49 C50 122.5(8) . . ?
N4 C49 C54 113.7(6) . . ?
C50 C49 C54 123.8(8) . . ?
C49 C50 H50 120.6 . . ?
C49 C50 C51 118.9(9) . . ?
C51 C50 H50 120.6 . . ?
C50 C51 H51 120.3 . . ?
C52 C51 C50 119.3(8) . . ?
C52 C51 H51 120.3 . . ?
C51 C52 H52 120.7 . . ?
C51 C52 C53 118.5(9) . . ?
C53 C52 H52 120.7 . . ?
N4 C53 C52 121.6(8) . . ?
N4 C53 H53 119.2 . . ?
C52 C53 H53 119.2 . . ?
O18 C54 O19 125.3(9) . . ?
O18 C54 C49 119.8(8) . . ?
O19 C54 C49 114.9(7) . . ?
N10 C55 H55A 110.8 . . ?
N10 C55 H55B 110.8 . . ?
H55A C55 H55B 108.9 . . ?
C56 C55 N10 104.7(16) . . ?
C56 C55 H55A 110.8 . . ?
C56 C55 H55B 110.8 . . ?
C55 C56 H56A 109.5 . . ?
C55 C56 H56B 109.5 . . ?
C55 C56 H56C 109.5 . . ?
H56A C56 H56B 109.5 . . ?
H56A C56 H56C 109.5 . . ?
H56B C56 H56C 109.5 . . ?
N10 C57 H57A 109.6 . . ?
N10 C57 H57B 109.6 . . ?
H57A C57 H57B 108.1 . . ?
C58 C57 N10 110.2(16) . . ?
C58 C57 H57A 109.6 . . ?
C58 C57 H57B 109.6 . . ?
C57 C58 H58A 109.5 . . ?
C57 C58 H58B 109.5 . . ?
C57 C58 H58C 109.5 . . ?
H58A C58 H58B 109.5 . . ?
H58A C58 H58C 109.5 . . ?
H58B C58 H58C 109.5 . . ?

loop_
_geom_bond_atom_site_label_1
_geom_bond_atom_site_label_2
_geom_bond_distance
_geom_bond_site_symmetry_2
_geom_bond_publ_flag
Ti1 O1 1.853(5) . ?
Ti1 O5 1.807(6) . ?
Ti1 O9 1.803(4) . ?
Ti1 O10 2.108(6) . ?
Ti1 O17 2.151(5) . ?
Ti1 N1 2.297(6) . ?
Ti2 O1 1.818(5) . ?
Ti2 O2 1.824(5) . ?
Ti2 O12 2.098(9) . ?
Ti2 O16 2.151(5) . ?
Ti2 O29 1.803(8) . ?
Ti2 N2 2.282(6) . ?
Ti3 O2 1.802(5) . ?
Ti3 O3 1.828(5) . ?
Ti3 O8 1.831(5) 7_666 ?
Ti3 O14 2.061(7) . ?
Ti3 O27 2.160(5) 7_666 ?
Ti3 N3 2.271(7) . ?
Ti4 O3 1.793(5) . ?
Ti4 O7 1.802(5) . ?
Ti4 O9 1.837(4) 7_666 ?
Ti4 O19 2.091(6) . ?
Ti4 O20 2.148(4) . ?
Ti4 N4 2.243(5) . ?
Ti5 O6 1.805(6) . ?
Ti5 O7 1.847(5) . ?
Ti5 O21 2.146(6) . ?
Ti5 O22 2.071(11) . ?
Ti5 O29 1.822(7) . ?
Ti5 N6 2.204(7) . ?
Ti6 O5 1.821(6) . ?
Ti6 O6 1.818(5) . ?
Ti6 O8 1.821(5) . ?
Ti6 O25 2.079(7) . ?
Ti6 O26 2.143(6) . ?
Ti6 N7 2.255(6) . ?
O4 H4A 0.8697 . ?
O4 H4B 0.8693 . ?
O8 Ti3 1.831(5) 7_666 ?
O9 Ti4 1.837(4) 7_666 ?
O10 C6 1.269(9) . ?
O11 C6 1.238(11) . ?
O12 C18 1.267(12) . ?
O13 C18 1.250(17) . ?
O14 C24 1.286(14) . ?
O15 C24 1.226(16) . ?
O16 C7 1.257(10) . ?
O17 C7 1.247(9) . ?
O18 C54 1.240(10) . ?
O19 C54 1.283(10) . ?
O20 C43 1.247(9) . ?
O21 C43 1.239(10) . ?
O22 C42 1.322(17) . ?
O23 C42 1.214(19) . ?
O24 C36 1.262(16) . ?
O25 C36 1.274(12) . ?
O26 C25 1.244(9) . ?
O27 Ti3 2.160(5) 7_666 ?
O27 C25 1.244(10) . ?
O28 H28A 0.8699 . ?
O28 H28B 0.8703 . ?
N1 C1 1.340(12) . ?
N1 C5 1.330(11) . ?
N2 C13 1.318(13) . ?
N2 C17 1.316(15) . ?
N3 C19 1.321(13) . ?
N3 C23 1.317(13) . ?
N4 C49 1.337(9) . ?
N4 C53 1.344(10) . ?
N5 C44 1.373(11) . ?
N5 C48 1.390(11) . ?
N6 C37 1.442(13) . ?
N6 C41 1.320(12) . ?
N7 C31 1.299(13) . ?
N7 C35 1.361(14) . ?
N8 C8 1.350(12) . ?
N8 C12 1.377(17) . ?
N9 C26 1.337(14) . ?
N9 C30 1.370(14) . ?
N10 H10A 0.8800 . ?
N10 C55 1.561(18) . ?
N10 C57 1.541(17) . ?
C1 H1 0.9500 . ?
C1 C2 1.389(11) . ?
C2 H2 0.9500 . ?
C2 C3 1.366(17) . ?
C3 H3 0.9500 . ?
C3 C4 1.401(17) . ?
C4 H4 0.9500 . ?
C4 C5 1.380(11) . ?
C5 C6 1.493(14) . ?
C7 C8 1.493(9) . ?
C8 C9 1.321(12) . ?
C9 H9 0.9500 . ?
C9 C10 1.338(16) . ?
C10 H10 0.9500 . ?
C10 C11 1.34(2) . ?
C11 H11 0.9500 . ?
C11 C12 1.33(2) . ?
C12 H12 0.9500 . ?
C13 H13 0.9500 . ?
C13 C14 1.377(13) . ?
C14 H14 0.9500 . ?
C14 C15 1.31(2) . ?
C15 H15 0.9500 . ?
C15 C16 1.37(2) . ?
C16 H16 0.9500 . ?
C16 C17 1.372(14) . ?
C17 C18 1.500(18) . ?
C19 H19 0.9500 . ?
C19 C20 1.406(14) . ?
C20 H20 0.9500 . ?
C20 C21 1.35(2) . ?
C21 H21 0.9500 . ?
C21 C22 1.35(2) . ?
C22 H22 0.9500 . ?
C22 C23 1.370(15) . ?
C23 C24 1.496(19) . ?
C25 C26 1.508(11) . ?
C26 C27 1.344(15) . ?
C27 H27 0.9500 . ?
C27 C28 1.365(15) . ?
C28 H28 0.9500 . ?
C28 C29 1.37(2) . ?
C29 H29 0.9500 . ?
C29 C30 1.39(2) . ?
C30 H30 0.9500 . ?
C31 H31 0.9500 . ?
C31 C32 1.404(14) . ?
C32 H32 0.9500 . ?
C32 C33 1.38(2) . ?
C33 H33 0.9500 . ?
C33 C34 1.32(2) . ?
C34 H34 0.9500 . ?
C34 C35 1.377(15) . ?
C35 C36 1.468(18) . ?
C37 H37 0.9500 . ?
C37 C38 1.373(12) . ?
C38 H38 0.9500 . ?
C38 C39 1.412(14) . ?
C39 H39 0.9500 . ?
C39 C40 1.438(12) . ?
C40 H40 0.9500 . ?
C40 C41 1.352(12) . ?
C41 C42 1.430(15) . ?
C43 C44 1.520(10) . ?
C44 C45 1.347(12) . ?
C45 H45 0.9500 . ?
C45 C46 1.358(11) . ?
C46 H46 0.9500 . ?
C46 C47 1.389(16) . ?
C47 H47 0.9500 . ?
C47 C48 1.359(15) . ?
C48 H48 0.9500 . ?
C49 C50 1.364(11) . ?
C49 C54 1.500(12) . ?
C50 H50 0.9500 . ?
C50 C51 1.391(16) . ?
C51 H51 0.9500 . ?
C51 C52 1.377(15) . ?
C52 H52 0.9500 . ?
C52 C53 1.392(11) . ?
C53 H53 0.9500 . ?
C55 H55A 0.9900 . ?
C55 H55B 0.9900 . ?
C55 C56 1.438(18) . ?
C56 H56A 0.9800 . ?
C56 H56B 0.9800 . ?
C56 H56C 0.9800 . ?
C57 H57A 0.9900 . ?
C57 H57B 0.9900 . ?
C57 C58 1.413(17) . ?
C58 H58A 0.9800 . ?
C58 H58B 0.9800 . ?
C58 H58C 0.9800 . ?

loop_
_geom_torsion_atom_site_label_1
_geom_torsion_atom_site_label_2
_geom_torsion_atom_site_label_3
_geom_torsion_atom_site_label_4
_geom_torsion
_geom_torsion_site_symmetry_1
_geom_torsion_site_symmetry_2
_geom_torsion_site_symmetry_3
_geom_torsion_site_symmetry_4
_geom_torsion_publ_flag
Ti1 O10 C6 O11 177.1(8) . . . . ?
Ti1 O10 C6 C5 -2.0(11) . . . . ?
Ti1 O17 C7 O16 -16.8(18) . . . . ?
Ti1 O17 C7 C8 162.8(6) . . . . ?
Ti1 N1 C1 C2 170.4(7) . . . . ?
Ti1 N1 C5 C4 -172.2(7) . . . . ?
Ti1 N1 C5 C6 3.5(9) . . . . ?
Ti2 O12 C18 O13 -179.8(13) . . . . ?
Ti2 O12 C18 C17 0.7(17) . . . . ?
Ti2 O16 C7 O17 2.7(19) . . . . ?
Ti2 O16 C7 C8 -176.9(7) . . . . ?
Ti2 N2 C13 C14 -176.6(8) . . . . ?
Ti2 N2 C17 C16 177.2(12) . . . . ?
Ti2 N2 C17 C18 -1.3(13) . . . . ?
Ti3 O14 C24 O15 169.2(16) . . . . ?
Ti3 O14 C24 C23 -9(2) . . . . ?
Ti3 O27 C25 O26 -2.8(5) 7_666 . . . ?
Ti3 O27 C25 C26 177.1(4) 7_666 . . . ?
Ti3 N3 C19 C20 175.0(11) . . . . ?
Ti3 N3 C23 C22 -172.8(9) . . . . ?
Ti3 N3 C23 C24 6.2(12) . . . . ?
Ti4 O19 C54 O18 179.2(6) . . . . ?
Ti4 O19 C54 C49 -0.1(9) . . . . ?
Ti4 O20 C43 O21 3.5(18) . . . . ?
Ti4 O20 C43 C44 -175.0(6) . . . . ?
Ti4 N4 C49 C50 174.2(6) . . . . ?
Ti4 N4 C49 C54 -4.3(7) . . . . ?
Ti4 N4 C53 C52 -172.8(6) . . . . ?
Ti5 O21 C43 O20 2(2) . . . . ?
Ti5 O21 C43 C44 -179.2(8) . . . . ?
Ti5 O22 C42 O23 -172.7(14) . . . . ?
Ti5 O22 C42 C41 -3(2) . . . . ?
Ti5 N6 C37 C38 -177.4(13) . . . . ?
Ti5 N6 C41 C40 -175.6(14) . . . . ?
Ti5 N6 C41 C42 -3.3(19) . . . . ?
Ti6 O25 C36 O24 178.3(9) . . . . ?
Ti6 O25 C36 C35 -1.7(13) . . . . ?
Ti6 O26 C25 O27 19.4(4) . . . . ?
Ti6 O26 C25 C26 -160.5(4) . . . . ?
Ti6 N7 C31 C32 172.7(8) . . . . ?
Ti6 N7 C35 C34 -175.4(9) . . . . ?
Ti6 N7 C35 C36 1.6(11) . . . . ?
O1 Ti1 O5 Ti6 -45.1(7) . . . . ?
O1 Ti2 O29 Ti5 52.1(7) . . . . ?
O2 Ti2 O1 Ti1 164.7(6) . . . . ?
O2 Ti2 O29 Ti5 -51.5(7) . . . . ?
O2 Ti3 O3 Ti4 57.2(6) . . . . ?
O3 Ti4 O7 Ti5 -73.5(7) . . . . ?
O5 Ti1 O1 Ti2 -67.6(7) . . . . ?
O5 Ti6 O6 Ti5 49.7(19) . . . . ?
O5 Ti6 O8 Ti3 -74.3(6) . . . 7_666 ?
O6 Ti5 O7 Ti4 179.6(6) . . . . ?
O6 Ti5 O29 Ti2 -61.9(7) . . . . ?
O6 Ti6 O5 Ti1 57.2(6) . . . . ?
O6 Ti6 O8 Ti3 -174.5(6) . . . 7_666 ?
O7 Ti4 O3 Ti3 -43.4(6) . . . . ?
O7 Ti5 O6 Ti6 -157.4(19) . . . . ?
O7 Ti5 O29 Ti2 36.3(7) . . . . ?
O8 Ti3 O3 Ti4 -44.0(6) 7_666 . . . ?
O8 Ti6 O5 Ti1 -45.5(7) . . . . ?
O8 Ti6 O6 Ti5 153.6(19) . . . . ?
O9 Ti1 O1 Ti2 -170.0(6) . . . . ?
O9 Ti1 O5 Ti6 56.9(7) . . . . ?
O9 Ti4 O3 Ti3 59.5(6) 7_666 . . . ?
O9 Ti4 O7 Ti5 -175.1(6) 7_666 . . . ?
O10 Ti1 O1 Ti2 99.0(7) . . . . ?
O10 Ti1 O5 Ti6 168.1(5) . . . . ?
O12 Ti2 O1 Ti1 -104.1(7) . . . . ?
O12 Ti2 O29 Ti5 -160.9(6) . . . . ?
O14 Ti3 O3 Ti4 178.7(8) . . . . ?
O16 Ti2 O1 Ti1 -26.7(7) . . . . ?
O16 Ti2 O29 Ti5 141.3(6) . . . . ?
O16 C7 C8 N8 36.7(13) . . . . ?
O16 C7 C8 C9 -143.6(11) . . . . ?
O17 Ti1 O1 Ti2 19.9(7) . . . . ?
O17 Ti1 O5 Ti6 -131.8(6) . . . . ?
O17 C7 C8 N8 -142.9(10) . . . . ?
O17 C7 C8 C9 36.7(14) . . . . ?
O19 Ti4 O3 Ti3 179.8(5) . . . . ?
O19 Ti4 O7 Ti5 94.2(7) . . . . ?
O20 Ti4 O3 Ti3 -133.1(6) . . . . ?
O20 Ti4 O7 Ti5 14.5(7) . . . . ?
O20 C43 C44 N5 -7.5(15) . . . . ?
O20 C43 C44 C45 174.3(10) . . . . ?
O21 Ti5 O6 Ti6 92(2) . . . . ?
O21 Ti5 O7 Ti4 -11.7(7) . . . . ?
O21 Ti5 O29 Ti2 125.5(7) . . . . ?
O21 C43 C44 N5 173.8(11) . . . . ?
O21 C43 C44 C45 -4.4(16) . . . . ?
O22 Ti5 O6 Ti6 108.8(19) . . . . ?
O22 Ti5 O7 Ti4 -88.8(7) . . . . ?
O22 Ti5 O29 Ti2 179.3(6) . . . . ?
O25 Ti6 O5 Ti1 161.3(6) . . . . ?
O25 Ti6 O6 Ti5 -111.3(19) . . . . ?
O25 Ti6 O8 Ti3 96.9(6) . . . 7_666 ?
O26 Ti6 O5 Ti1 -135.5(6) . . . . ?
O26 Ti6 O6 Ti5 -71(2) . . . . ?
O26 Ti6 O8 Ti3 15.9(6) . . . 7_666 ?
O26 C25 C26 N9 -0.1(2) . . . . ?
O26 C25 C26 C27 179.94(15) . . . . ?
O27 Ti3 O3 Ti4 -132.7(6) 7_666 . . . ?
O27 C25 C26 N9 -179.96(12) . . . . ?
O27 C25 C26 C27 0.0(2) . . . . ?
O29 Ti2 O1 Ti1 63.0(7) . . . . ?
O29 Ti5 O6 Ti6 -50.2(19) . . . . ?
O29 Ti5 O7 Ti4 77.0(7) . . . . ?
N1 Ti1 O1 Ti2 50.0(13) . . . . ?
N1 Ti1 O5 Ti6 153.3(6) . . . . ?
N1 C1 C2 C3 2.7(15) . . . . ?
N1 C5 C6 O10 -1.3(11) . . . . ?
N1 C5 C6 O11 179.6(9) . . . . ?
N2 Ti2 O1 Ti1 -57.4(16) . . . . ?
N2 Ti2 O29 Ti5 -142.2(7) . . . . ?
N2 C13 C14 C15 -2(2) . . . . ?
N2 C17 C18 O12 0.5(18) . . . . ?
N2 C17 C18 O13 -179.0(14) . . . . ?
N3 Ti3 O3 Ti4 149.8(6) . . . . ?
N3 C19 C20 C21 -3(3) . . . . ?
N3 C23 C24 O14 0.8(19) . . . . ?
N3 C23 C24 O15 -177.4(16) . . . . ?
N4 Ti4 O3 Ti3 147.7(5) . . . . ?
N4 Ti4 O7 Ti5 69.2(11) . . . . ?
N4 C49 C50 C51 -1.8(14) . . . . ?
N4 C49 C54 O18 -176.4(7) . . . . ?
N4 C49 C54 O19 3.0(9) . . . . ?
N5 C44 C45 C46 0.3(18) . . . . ?
N6 Ti5 O6 Ti6 34.0(19) . . . . ?
N6 Ti5 O7 Ti4 -51(2) . . . . ?
N6 Ti5 O29 Ti2 -155.3(7) . . . . ?
N6 C37 C38 C39 3(3) . . . . ?
N6 C41 C42 O22 4(2) . . . . ?
N6 C41 C42 O23 173.3(17) . . . . ?
N7 Ti6 O5 Ti1 148.1(6) . . . . ?
N7 Ti6 O6 Ti5 -37.8(19) . . . . ?
N7 Ti6 O8 Ti3 49.8(12) . . . 7_666 ?
N7 C31 C32 C33 1.8(18) . . . . ?
N7 C35 C36 O24 179.9(10) . . . . ?
N7 C35 C36 O25 -0.1(14) . . . . ?
N8 C8 C9 C10 4(2) . . . . ?
N9 C26 C27 C28 -0.1(3) . . . . ?
C1 N1 C5 C4 0.0(12) . . . . ?
C1 N1 C5 C6 175.7(7) . . . . ?
C1 C2 C3 C4 -3.4(17) . . . . ?
C2 C3 C4 C5 2.5(16) . . . . ?
C3 C4 C5 N1 -0.8(14) . . . . ?
C3 C4 C5 C6 -176.2(9) . . . . ?
C4 C5 C6 O10 174.5(9) . . . . ?
C4 C5 C6 O11 -4.7(14) . . . . ?
C5 N1 C1 C2 -0.9(12) . . . . ?
C7 C8 C9 C10 -176.1(13) . . . . ?
C8 N8 C12 C11 0(2) . . . . ?
C8 C9 C10 C11 -2(3) . . . . ?
C9 C10 C11 C12 0(3) . . . . ?
C10 C11 C12 N8 1(3) . . . . ?
C12 N8 C8 C7 177.2(11) . . . . ?
C12 N8 C8 C9 -2.5(18) . . . . ?
C13 N2 C17 C16 0.2(17) . . . . ?
C13 N2 C17 C18 -178.3(10) . . . . ?
C13 C14 C15 C16 3(3) . . . . ?
C14 C15 C16 C17 -3(3) . . . . ?
C15 C16 C17 N2 1(2) . . . . ?
C15 C16 C17 C18 179.4(16) . . . . ?
C16 C17 C18 O12 -177.9(14) . . . . ?
C16 C17 C18 O13 3(2) . . . . ?
C17 N2 C13 C14 0.0(14) . . . . ?
C19 N3 C23 C22 1.6(15) . . . . ?
C19 N3 C23 C24 -179.4(11) . . . . ?
C19 C20 C21 C22 3(3) . . . . ?
C20 C21 C22 C23 0(3) . . . . ?
C21 C22 C23 N3 -2(2) . . . . ?
C21 C22 C23 C24 178.8(16) . . . . ?
C22 C23 C24 O14 179.8(13) . . . . ?
C22 C23 C24 O15 2(3) . . . . ?
C23 N3 C19 C20 1.2(16) . . . . ?
C25 C26 C27 C28 179.95(16) . . . . ?
C26 N9 C30 C29 0.0(2) . . . . ?
C26 C27 C28 C29 0.1(3) . . . . ?
C27 C28 C29 C30 0.0(3) . . . . ?
C28 C29 C30 N9 0.0(2) . . . . ?
C30 N9 C26 C25 -179.99(14) . . . . ?
C30 N9 C26 C27 0.0(2) . . . . ?
C31 N7 C35 C34 -1.0(14) . . . . ?
C31 N7 C35 C36 175.9(9) . . . . ?
C31 C32 C33 C34 -1(2) . . . . ?
C32 C33 C34 C35 -1(2) . . . . ?
C33 C34 C35 N7 1.8(19) . . . . ?
C33 C34 C35 C36 -174.9(13) . . . . ?
C34 C35 C36 O24 -3.3(18) . . . . ?
C34 C35 C36 O25 176.7(11) . . . . ?
C35 N7 C31 C32 -0.7(14) . . . . ?
C37 N6 C41 C40 9(2) . . . . ?
C37 N6 C41 C42 -178.5(15) . . . . ?
C37 C38 C39 C40 -10(3) . . . . ?
C38 C39 C40 C41 16(3) . . . . ?
C39 C40 C41 N6 -16(3) . . . . ?
C39 C40 C41 C42 172.6(18) . . . . ?
C40 C41 C42 O22 176.3(16) . . . . ?
C40 C41 C42 O23 -14(3) . . . . ?
C41 N6 C37 C38 -3(2) . . . . ?
C43 C44 C45 C46 178.4(11) . . . . ?
C44 N5 C48 C47 0.7(16) . . . . ?
C44 C45 C46 C47 -1(2) . . . . ?
C45 C46 C47 C48 2(2) . . . . ?
C46 C47 C48 N5 -1.9(17) . . . . ?
C48 N5 C44 C43 -178.1(9) . . . . ?
C48 N5 C44 C45 0.1(16) . . . . ?
C49 N4 C53 C52 1.5(10) . . . . ?
C49 C50 C51 C52 3.2(16) . . . . ?
C50 C49 C54 O18 5.2(12) . . . . ?
C50 C49 C54 O19 -175.5(8) . . . . ?
C50 C51 C52 C53 -2.4(15) . . . . ?
C51 C52 C53 N4 0.0(13) . . . . ?
C53 N4 C49 C50 -0.6(11) . . . . ?
C53 N4 C49 C54 -179.1(6) . . . . ?
C54 C49 C50 C51 176.6(8) . . . . ?
C55 N10 C57 C58 52(4) . . . . ?
C57 N10 C55 C56 -157(3) . . . . ?

loop_
_smtbx_masks_void_nr
_smtbx_masks_void_average_x
_smtbx_masks_void_average_y
_smtbx_masks_void_average_z
_smtbx_masks_void_volume
_smtbx_masks_void_count_electrons
_smtbx_masks_void_content
1 0.000 -0.164 0.250 498.8 121.5 '6 CH3CN'
2 0.000 0.164 0.750 498.8 120.8 '6 CH3CN'
3 0.500 0.336 0.250 498.8 121.5 '6 CH3CN'
4 0.500 0.664 0.750 498.8 120.8 '6 CH3CN'
